data_8100956
loop_
_publ_author_name
'Peters, Eva-Maria'
'Peters, Karl'
'Walter, Rainer'
'St\"ablein, Manuela'
'Bringmann, Gerhard'

_publ_section_title
;
Crystal structure of (1R,3R)-8-benzyloxy-N-benzyl-6-hydroxy-1,3-dimethyl-
1,2,3,4-tetrahydroisoquinoline hydrobromide, C~9~H~6~N(CH~3~)~2~(CH~2~C~6~H~5~)
(OH)(OCH~2~C~6~H~5~) &#x00B7; HBr
;
_journal_issue 2
_journal_name_full 'Zeitschrift f\"ur Kristallographie - New Crystal Structures'
_journal_page_first 223
_journal_page_last 224
_journal_volume 216
_journal_year 2001
_chemical_formula_structural 'C9 H6 N(CH3)2 (CH2 C6 H5)(OH)(OCH2 C6 H5) x HBr'
_chemical_formula_sum 'C25 H28 Br N O2'
_chemical_formula_weight 454.39
_space_group_IT_number 4
_symmetry_cell_setting monoclinic
_symmetry_space_group_name_Hall 'P 2yb'
_symmetry_space_group_name_H-M 'P 1 21 1'
_cell_angle_alpha 90.00
_cell_angle_beta 105.72(2)
_cell_angle_gamma 90.00
_cell_formula_units_Z 2
_cell_length_a 11.690(2)
_cell_length_b 7.751(2)
_cell_length_c 12.698(5)
_cell_measurement_temperature 293(2)
_cell_volume 1107.5(6)
_diffrn_ambient_temperature 293(2)
_exptl_crystal_density_diffrn 1.363
_cod_original_sg_symbol_H-M 'P 21'
_cod_database_code 8100956

loop_
_symmetry_equiv_pos_as_xyz
'x, y, z'
'-x, y+1/2, -z'

loop_
_atom_site_label
_atom_site_type_symbol
_atom_site_fract_x
_atom_site_fract_y
_atom_site_fract_z
_atom_site_U_iso_or_equiv
_atom_site_adp_type
_atom_site_occupancy
_atom_site_symmetry_multiplicity
_atom_site_calc_flag
_atom_site_refinement_flags
_atom_site_disorder_assembly
_atom_site_disorder_group
Br1 Br 1.15567(2) 0.0000 0.21386(4) 0.07222(16) Uani 1 2 d . . .
C1 C 0.8007(2) -0.0588(4) 0.2029(2) 0.0369(6) Uani 1 2 d . . .
H1 H 0.8200 -0.0139 0.2778 0.080 Uiso 1 2 calc R . .
N2 N 0.8670(2) 0.0510(3) 0.14030(19) 0.0383(5) Uani 1 2 d . . .
H2 H 0.942(3) 0.031(5) 0.161(2) 0.041(8) Uiso 1 2 d . . .
C3 C 0.8277(2) 0.0048(6) 0.0195(2) 0.0480(6) Uani 1 2 d . . .
H3 H 0.8330 -0.1209 0.0141 0.080 Uiso 1 2 calc R . .
C4 C 0.6979(3) 0.0541(5) -0.0282(3) 0.0557(9) Uani 1 2 d . . .
H4A H 0.6937 0.1760 -0.0462 0.080 Uiso 1 2 calc R . .
H4B H 0.6667 -0.0093 -0.0957 0.080 Uiso 1 2 calc R . .
C5 C 0.4976(3) 0.0474(5) 0.0071(3) 0.0522(8) Uani 1 2 d . . .
H5 H 0.4654 0.0836 -0.0647 0.080 Uiso 1 2 calc R . .
O6 O 0.3053(2) 0.0495(4) 0.0324(3) 0.0727(9) Uani 1 2 d . . .
H6 H 0.275(4) 0.048(6) 0.070(3) 0.055(14) Uiso 1 2 d . . .
C6 C 0.4252(2) 0.0214(5) 0.0746(3) 0.0500(8) Uani 1 2 d . . .
C7 C 0.4708(2) -0.0340(4) 0.1814(3) 0.0456(7) Uani 1 2 d . . .
H7 H 0.4210 -0.0522 0.2264 0.080 Uiso 1 2 calc R . .
C8 C 0.5918(3) -0.0617(4) 0.2200(2) 0.0388(6) Uani 1 2 d . . .
O8 O 0.64695(18) -0.1137(3) 0.32540(17) 0.0473(5) Uani 1 2 d . . .
C9 C 0.6199(2) 0.0195(5) 0.0467(2) 0.0432(6) Uani 1 2 d . . .
C10 C 0.6686(2) -0.0341(4) 0.1541(2) 0.0366(6) Uani 1 2 d . . .
C11 C 0.8436(3) -0.2445(4) 0.2100(3) 0.0483(8) Uani 1 2 d . . .
H11A H 0.8005 -0.3117 0.2500 0.080 Uiso 1 2 calc R . .
H11B H 0.9269 -0.2483 0.2469 0.080 Uiso 1 2 calc R . .
H11C H 0.8305 -0.2908 0.1376 0.080 Uiso 1 2 calc R . .
C20 C 0.8586(3) 0.2422(4) 0.1616(3) 0.0462(7) Uani 1 2 d . . .
H20A H 0.9096 0.3038 0.1255 0.080 Uiso 1 2 calc R . .
H20B H 0.7777 0.2797 0.1288 0.080 Uiso 1 2 calc R . .
C21 C 0.8930(3) 0.2912(4) 0.2807(3) 0.0435(6) Uani 1 2 d . . .
C22 C 1.0091(3) 0.3310(5) 0.3343(3) 0.0612(9) Uani 1 2 d . . .
H22 H 1.0674 0.3235 0.2972 0.080 Uiso 1 2 calc R . .
C23 C 1.0399(4) 0.3819(7) 0.4430(4) 0.0800(13) Uani 1 2 d . . .
H23 H 1.1186 0.4080 0.4782 0.080 Uiso 1 2 calc R . .
C24 C 0.9552(4) 0.3940(6) 0.4988(4) 0.0740(11) Uani 1 2 d . . .
H24 H 0.9759 0.4281 0.5717 0.080 Uiso 1 2 calc R . .
C25 C 0.8390(4) 0.3551(6) 0.4458(4) 0.0711(11) Uani 1 2 d . . .
H25 H 0.7808 0.3632 0.4830 0.080 Uiso 1 2 calc R . .
C26 C 0.8083(3) 0.3038(5) 0.3370(3) 0.0559(8) Uani 1 2 d . . .
H26 H 0.7295 0.2776 0.3019 0.080 Uiso 1 2 calc R . .
C30 C 0.9086(3) 0.0833(6) -0.0445(3) 0.0675(10) Uani 1 2 d . . .
H30A H 0.9893 0.0486 -0.0117 0.080 Uiso 1 2 calc R . .
H30B H 0.9032 0.2069 -0.0431 0.080 Uiso 1 2 calc R . .
H30C H 0.8842 0.0438 -0.1189 0.080 Uiso 1 2 calc R . .
C80 C 0.5749(3) -0.1473(5) 0.3981(3) 0.0533(8) Uani 1 2 d . . .
H80A H 0.5248 -0.0477 0.3987 0.080 Uiso 1 2 calc R . .
H80B H 0.6263 -0.1620 0.4716 0.080 Uiso 1 2 calc R . .
C81 C 0.4976(3) -0.3040(5) 0.3679(2) 0.0445(7) Uani 1 2 d . . .
C82 C 0.5425(4) -0.4533(5) 0.3389(3) 0.0634(10) Uani 1 2 d . . .
H82 H 0.6214 -0.4572 0.3369 0.080 Uiso 1 2 calc R . .
C83 C 0.4727(5) -0.5982(6) 0.3124(4) 0.0804(13) Uani 1 2 d . . .
H83 H 0.5046 -0.6991 0.2925 0.080 Uiso 1 2 calc R . .
C84 C 0.3563(4) -0.5942(7) 0.3152(4) 0.0776(14) Uani 1 2 d . . .
H84 H 0.3093 -0.6926 0.2983 0.080 Uiso 1 2 calc R . .
C85 C 0.3103(4) -0.4467(7) 0.3428(3) 0.0773(15) Uani 1 2 d . . .
H85 H 0.2309 -0.4433 0.3431 0.080 Uiso 1 2 calc R . .
C86 C 0.3801(3) -0.2996(6) 0.3706(3) 0.0596(9) Uani 1 2 d . . .
H86 H 0.3480 -0.1991 0.3908 0.080 Uiso 1 2 calc R . .

loop_
_atom_site_aniso_label
_atom_site_aniso_U_11
_atom_site_aniso_U_22
_atom_site_aniso_U_33
_atom_site_aniso_U_23
_atom_site_aniso_U_13
_atom_site_aniso_U_12
Br1 0.03881(15) 0.0769(3) 0.1023(3) -0.0149(3) 0.02147(15) 0.0022(2)
C1 0.0369(12) 0.0390(15) 0.0343(13) 0.0035(11) 0.0088(10) -0.0039(10)
N2 0.0352(11) 0.0412(14) 0.0396(12) 0.0016(10) 0.0122(9) -0.0008(9)
C3 0.0506(13) 0.0581(17) 0.0383(13) -0.0038(17) 0.0170(11) -0.0030(19)
C4 0.0514(16) 0.078(3) 0.0361(15) 0.0058(15) 0.0099(12) -0.0048(15)
C5 0.0474(15) 0.061(2) 0.0426(15) 0.0119(14) 0.0032(12) -0.0019(13)
O6 0.0377(11) 0.097(3) 0.0790(19) 0.0266(17) 0.0080(12) 0.0079(12)
C6 0.0355(12) 0.050(2) 0.0581(18) 0.0084(17) 0.0021(11) 0.0009(14)
C7 0.0397(12) 0.045(2) 0.0539(17) 0.0038(14) 0.0160(12) -0.0030(12)
C8 0.0420(14) 0.0376(14) 0.0338(13) 0.0008(11) 0.0051(11) -0.0058(11)
O8 0.0411(10) 0.0640(14) 0.0358(10) 0.0091(10) 0.0086(8) -0.0085(10)
C9 0.0443(12) 0.0475(18) 0.0352(13) 0.0018(14) 0.0065(10) -0.0030(15)
C10 0.0353(11) 0.0388(18) 0.0342(13) 0.0018(11) 0.0067(10) -0.0037(10)
C11 0.0490(17) 0.0370(16) 0.055(2) 0.0037(14) 0.0081(15) 0.0014(13)
C20 0.0561(18) 0.0341(15) 0.0497(19) 0.0063(13) 0.0167(15) -0.0031(13)
C21 0.0486(16) 0.0341(15) 0.0499(17) 0.0023(13) 0.0171(14) -0.0009(12)
C22 0.0500(18) 0.064(2) 0.073(2) -0.0116(19) 0.0220(17) -0.0096(16)
C23 0.062(2) 0.093(3) 0.078(3) -0.025(3) 0.007(2) -0.010(2)
C24 0.092(3) 0.071(3) 0.056(2) -0.008(2) 0.015(2) 0.006(2)
C25 0.085(3) 0.070(3) 0.072(3) -0.006(2) 0.045(2) 0.005(2)
C26 0.0467(17) 0.057(2) 0.066(2) -0.0080(18) 0.0195(16) 0.0010(15)
C30 0.067(2) 0.094(3) 0.051(2) 0.009(2) 0.0321(17) 0.001(2)
C80 0.0604(19) 0.067(2) 0.0371(16) -0.0033(15) 0.0212(14) -0.0153(16)
C81 0.0465(15) 0.0547(19) 0.0338(14) 0.0064(13) 0.0135(12) -0.0060(14)
C82 0.0586(19) 0.059(3) 0.074(2) 0.0020(18) 0.0212(18) 0.0004(16)
C83 0.101(4) 0.054(2) 0.088(3) -0.004(2) 0.028(3) -0.010(2)
C84 0.091(3) 0.076(3) 0.057(2) 0.010(2) 0.005(2) -0.038(3)
C85 0.0524(19) 0.111(4) 0.063(2) 0.028(2) 0.0069(17) -0.029(2)
C86 0.0516(18) 0.072(2) 0.060(2) 0.0086(19) 0.0242(16) -0.0042(17)

loop_
_geom_bond_atom_site_label_1
_geom_bond_atom_site_label_2
_geom_bond_distance
_geom_bond_site_symmetry_2
_geom_bond_publ_flag
Br1 H2 2.41(3) . ?
Br1 H6a 2.61(4) . ?
C1 C10 1.512(4) . ?
C1 N2 1.514(3) . ?
C1 C11 1.519(4) . ?
C1 H1 0.9800 . ?
N2 C20 1.514(4) . ?
N2 C3 1.520(4) . ?
N2 H2 0.86(3) . ?
C3 C4 1.521(4) . ?
C3 C30 1.531(4) . ?
C3 H3 0.9800 . ?
C4 C9 1.509(4) . ?
C4 H4A 0.9700 . ?
C4 H4B 0.9700 . ?
C5 C6 1.373(5) . ?
C5 C9 1.398(4) . ?
C5 H5 0.9300 . ?
O6 C6 1.375(4) . ?
O6 H6 0.67(4) . ?
C6 C7 1.384(4) . ?
C7 C8 1.382(4) . ?
C7 H7 0.9300 . ?
C8 O8 1.379(4) . ?
C8 C10 1.400(4) . ?
O8 C80 1.432(4) . ?
C9 C10 1.392(4) . ?
C11 H11A 0.9600 . ?
C11 H11B 0.9600 . ?
C11 H11C 0.9600 . ?
C20 C21 1.505(5) . ?
C20 H20A 0.9700 . ?
C20 H20B 0.9700 . ?
C21 C26 1.373(5) . ?
C21 C22 1.378(5) . ?
C22 C23 1.386(6) . ?
C22 H22 0.9300 . ?
C23 C24 1.368(6) . ?
C23 H23 0.9300 . ?
C24 C25 1.376(6) . ?
C24 H24 0.9300 . ?
C25 C26 1.388(6) . ?
C25 H25 0.9300 . ?
C26 H26 0.9300 . ?
C30 H30A 0.9600 . ?
C30 H30B 0.9600 . ?
C30 H30C 0.9600 . ?
C80 C81 1.501(5) . ?
C80 H80A 0.9700 . ?
C80 H80B 0.9700 . ?
C81 C82 1.362(5) . ?
C81 C86 1.384(4) . ?
C82 C83 1.375(6) . ?
C82 H82 0.9300 . ?
C83 C84 1.372(7) . ?
C83 H83 0.9300 . ?
C84 C85 1.349(7) . ?
C84 H84 0.9300 . ?
C85 C86 1.391(6) . ?
C85 H85 0.9300 . ?
C86 H86 0.9300 . ?

loop_
_cod_related_entry_id
_cod_related_entry_database
_cod_related_entry_code
1 ChemSpider 21183637
